data_4329983
loop_
_publ_author_name
'Romain J. Adcock'
'Duc Hanh Nguyen'
'Sonia Ladeira'
'Carole Le Berre'
'Philippe Serp'
'Philippe Kalck'

_publ_section_title
;
 Reactivity of Rhodium(I) Complexes Bearing Nitrogen-Containing Ligands
 toward CH3I: Synthesis and Full Characterization of Neutral
 cis-[RhX(CO)2(L)] and Acetyl [RhI(\m-I)(COMe)(CO)(L)]2 Complexes
;
_journal_name_full 'Inorganic Chemistry'
_journal_page_first 8670
_journal_page_last 8685
_journal_paper_doi 10.1021/ic2019988
_journal_volume 51
_journal_year 2012
_chemical_absolute_configuration ad
_chemical_compound_source 'synthesis as described'
_chemical_formula_moiety 'C14 H18 I4 N4 O4 Rh2'
_chemical_formula_sum 'C14 H18 I4 N4 O4 Rh2'
_chemical_formula_weight 1019.74
_chemical_name_systematic
;
 ?
;
_space_group_IT_number 33
_symmetry_cell_setting orthorhombic
_symmetry_Int_Tables_number 33
_symmetry_space_group_name_Hall 'P 2c -2n'
_symmetry_space_group_name_H-M 'P n a 21'
_atom_sites_solution_hydrogens geom
_atom_sites_solution_primary direct
_atom_sites_solution_secondary difmap
_cell_angle_alpha 90
_cell_angle_beta 90
_cell_angle_gamma 90
_cell_formula_units_Z 4
_cell_length_a 15.9689(2)
_cell_length_b 20.4498(3)
_cell_length_c 7.52620(10)
_cell_measurement_reflns_used 16049
_cell_measurement_temperature 180(2)
_cell_measurement_theta_max 29.2007
_cell_measurement_theta_min 3.3543
_cell_measurement_wavelength 0.71073
_cell_volume 2457.76(6)
_computing_cell_refinement 'CrysAlisPro, Oxford Diffraction Ltd.'
_computing_data_collection 'CrysAlisPro, Oxford Diffraction Ltd.'
_computing_data_reduction 'CrysAlisPro, Oxford Diffraction Ltd.'
_computing_molecular_graphics 'Ortep-3 for Windows (Farrugia, 1997)'
_computing_publication_material 'WinGX publication routines (Farrugia, 1999)'
_computing_structure_refinement 'SHELXL-97 (Sheldrick, 1997)'
_computing_structure_solution 'SIR92 (Giacovazzo et al, 1993)'
_diffrn_ambient_temperature 180(2)
_diffrn_measured_fraction_theta_full 0.996
_diffrn_measured_fraction_theta_max 0.996
_diffrn_measurement_device_type 'Xcalibur, Eos, Gemini ultra'
_diffrn_measurement_method \w-\f
_diffrn_radiation_monochromator graphite
_diffrn_radiation_probe x-ray
_diffrn_radiation_source 'Enhance (Mo) x-ray Source'
_diffrn_radiation_type MoK\a
_diffrn_radiation_wavelength 0.71073
_diffrn_reflns_av_R_equivalents 0.0253
_diffrn_reflns_av_unetI/netI 0.0166
_diffrn_reflns_limit_h_max 19
_diffrn_reflns_limit_h_min -19
_diffrn_reflns_limit_k_max 24
_diffrn_reflns_limit_k_min -24
_diffrn_reflns_limit_l_max 9
_diffrn_reflns_limit_l_min -9
_diffrn_reflns_number 23523
_diffrn_reflns_theta_full 25.35
_diffrn_reflns_theta_max 25.35
_diffrn_reflns_theta_min 3.6
_diffrn_standards_decay_% 0
_diffrn_standards_interval_count 0
_diffrn_standards_interval_time 0
_diffrn_standards_number 0
_exptl_absorpt_coefficient_mu 6.393
_exptl_absorpt_correction_T_max 0.528
_exptl_absorpt_correction_T_min 0.200
_exptl_absorpt_correction_type multi-scan
_exptl_absorpt_process_details
;
        CrysAlisPro, Oxford Diffraction Ltd.,
Version 1.171.33.66 (release 28-04-2010 CrysAlis171 .NET)
(compiled Apr 28 2010,14:27:37)
empirical absorption correction using spherical harmonics,
 implemented in SCALE3 ABSPACK scaling algorithm.
;
_exptl_crystal_colour orange
_exptl_crystal_density_diffrn 2.756
_exptl_crystal_description block
_exptl_crystal_F_000 1856
_exptl_crystal_size_max 0.375
_exptl_crystal_size_mid 0.225
_exptl_crystal_size_min 0.1
_refine_diff_density_max 0.918
_refine_diff_density_min -0.423
_refine_diff_density_rms 0.102
_refine_ls_abs_structure_details 'Flack H D (1983), Acta Cryst. A39, 876-881'
_refine_ls_abs_structure_Flack 0.00(2)
_refine_ls_extinction_coef 0.00249(9)
_refine_ls_extinction_expression Fc^*^=kFc[1+0.001xFc^2^\l^3^/sin(2\q)]^-1/4^
_refine_ls_extinction_method SHELXL
_refine_ls_goodness_of_fit_ref 1.048
_refine_ls_hydrogen_treatment constr
_refine_ls_matrix_type full
_refine_ls_number_parameters 259
_refine_ls_number_reflns 4494
_refine_ls_number_restraints 1
_refine_ls_restrained_S_all 1.048
_refine_ls_R_factor_all 0.0221
_refine_ls_R_factor_gt 0.0219
_refine_ls_shift/su_max 0.005
_refine_ls_shift/su_mean 0
_refine_ls_structure_factor_coef Fsqd
_refine_ls_weighting_details 'calc w=1/[\s^2^(Fo^2^)+(0.0388P)^2^+3.6754P] where P=(Fo^2^+2Fc^2^)/3'
_refine_ls_weighting_scheme calc
_refine_ls_wR_factor_gt 0.055
_refine_ls_wR_factor_ref 0.0551
_reflns_number_gt 4456
_reflns_number_total 4494
_reflns_threshold_expression >2sigma(I)
_cod_data_source_file ic2019988_si_002_09.cif
_cod_data_source_block 6d2
_cod_database_code 4329983

loop_
_symmetry_equiv_pos_as_xyz
'x, y, z'
'-x, -y, z+1/2'
'x+1/2, -y+1/2, z'
'-x+1/2, y+1/2, z+1/2'

loop_
_atom_site_label
_atom_site_type_symbol
_atom_site_fract_x
_atom_site_fract_y
_atom_site_fract_z
_atom_site_U_iso_or_equiv
_atom_site_adp_type
_atom_site_occupancy
_atom_site_symmetry_multiplicity
_atom_site_calc_flag
_atom_site_refinement_flags
C1 C 0.4416(4) 0.3743(3) 0.3557(8) 0.0235(12) Uani 1 1 d .
C2 C 0.2153(3) 0.4081(3) -0.0698(8) 0.0211(11) Uani 1 1 d .
H2 H 0.2376 0.451 -0.0789 0.025 Uiso 1 1 calc R
C4 C 0.1387(4) 0.3215(3) -0.1183(8) 0.0258(12) Uani 1 1 d .
H4 H 0.0981 0.2925 -0.1661 0.031 Uiso 1 1 calc R
C5 C 0.1944(3) 0.3085(3) 0.0104(8) 0.0237(11) Uani 1 1 d .
H5 H 0.1996 0.268 0.071 0.028 Uiso 1 1 calc R
C3 C 0.1062(4) 0.4225(3) -0.3031(9) 0.0342(14) Uani 1 1 d .
H3A H 0.1209 0.4689 -0.2947 0.051 Uiso 1 1 calc R
H3B H 0.0459 0.4172 -0.2842 0.051 Uiso 1 1 calc R
H3C H 0.1212 0.406 -0.4211 0.051 Uiso 1 1 calc R
C9 C 0.2878(3) 0.4443(3) 0.3519(8) 0.0236(12) Uani 1 1 d .
C10 C 0.3278(4) 0.4682(3) 0.5203(10) 0.0339(13) Uani 1 1 d .
H10A H 0.2913 0.5007 0.5767 0.051 Uiso 1 1 calc R
H10B H 0.382 0.4882 0.4927 0.051 Uiso 1 1 calc R
H10C H 0.3362 0.4313 0.6014 0.051 Uiso 1 1 calc R
C11 C 0.4777(4) 0.2016(3) 0.3888(8) 0.0259(12) Uani 1 1 d .
C8 C 0.2587(4) 0.1468(3) -0.0415(7) 0.0229(12) Uani 1 1 d .
H8 H 0.301 0.1505 -0.1298 0.027 Uiso 1 1 calc R
C7 C 0.1363(4) 0.1355(3) 0.0849(8) 0.0247(13) Uani 1 1 d .
H7 H 0.078 0.13 0.1043 0.03 Uiso 1 1 calc R
C6 C 0.1960(3) 0.1411(2) 0.2102(8) 0.0225(11) Uani 1 1 d .
H6 H 0.1864 0.1402 0.3347 0.027 Uiso 1 1 calc R
C14 C 0.1370(4) 0.1370(4) -0.2496(9) 0.0378(16) Uani 1 1 d .
H14A H 0.0783 0.1505 -0.2395 0.057 Uiso 1 1 calc R
H14B H 0.1397 0.0922 -0.2959 0.057 Uiso 1 1 calc R
H14C H 0.1665 0.1665 -0.3309 0.057 Uiso 1 1 calc R
C12 C 0.4521(4) 0.1041(3) 0.1261(8) 0.0226(11) Uani 1 1 d .
C13 C 0.5337(4) 0.0809(3) 0.2059(9) 0.0292(13) Uani 1 1 d .
H13A H 0.5565 0.0452 0.1335 0.044 Uiso 1 1 calc R
H13B H 0.5238 0.0652 0.3271 0.044 Uiso 1 1 calc R
H13C H 0.5738 0.1171 0.2087 0.044 Uiso 1 1 calc R
N1 N 0.2429(3) 0.36283(19) 0.0413(6) 0.0189(9) Uani 1 1 d .
N2 N 0.1523(3) 0.3855(2) -0.1666(6) 0.0224(10) Uani 1 1 d .
N3 N 0.2729(3) 0.1483(2) 0.1313(6) 0.0193(9) Uani 1 1 d .
N4 N 0.1762(3) 0.1394(2) -0.0762(7) 0.0227(10) Uani 1 1 d .
O1 O 0.5007(3) 0.3734(2) 0.4360(7) 0.0353(10) Uani 1 1 d .
O2 O 0.2231(3) 0.4660(2) 0.2983(7) 0.0462(13) Uani 1 1 d .
O3 O 0.5319(3) 0.2201(2) 0.4722(7) 0.0422(12) Uani 1 1 d .
O4 O 0.4249(3) 0.0840(2) -0.0081(7) 0.0401(12) Uani 1 1 d .
Rh1 Rh 0.34597(2) 0.371532(18) 0.21435(6) 0.01556(9) Uani 1 1 d .
Rh2 Rh 0.38520(2) 0.173863(18) 0.25906(6) 0.01577(10) Uani 1 1 d .
I1 I 0.41952(2) 0.461253(16) 0.01101(6) 0.02534(9) Uani 1 1 d .
I2 I 0.28686(2) 0.283019(16) 0.44502(5) 0.02243(9) Uani 1 1 d .
I3 I 0.422171(19) 0.263065(15) 0.01034(5) 0.02031(9) Uani 1 1 d .
I4 I 0.35477(2) 0.088382(16) 0.51381(5) 0.02466(10) Uani 1 1 d .

loop_
_atom_site_aniso_label
_atom_site_aniso_U_11
_atom_site_aniso_U_22
_atom_site_aniso_U_33
_atom_site_aniso_U_23
_atom_site_aniso_U_13
_atom_site_aniso_U_12
C1 0.024(3) 0.021(3) 0.026(3) -0.002(2) -0.003(2) -0.001(2)
C2 0.017(2) 0.025(3) 0.022(3) 0.001(2) 0.000(2) 0.000(2)
C4 0.024(3) 0.025(3) 0.029(3) -0.003(2) -0.004(2) -0.005(2)
C5 0.025(3) 0.016(2) 0.030(3) 0.000(3) -0.002(3) -0.003(2)
C3 0.032(3) 0.041(3) 0.029(3) 0.008(3) -0.014(3) 0.002(3)
C9 0.026(3) 0.022(3) 0.023(3) 0.000(2) 0.002(2) -0.001(2)
C10 0.035(3) 0.032(3) 0.035(3) -0.012(3) -0.002(3) 0.000(2)
C11 0.026(3) 0.018(3) 0.034(3) 0.001(2) -0.001(3) 0.004(2)
C8 0.021(3) 0.026(3) 0.022(3) -0.006(2) 0.002(2) -0.002(2)
C7 0.016(3) 0.027(3) 0.031(3) -0.005(2) 0.000(2) -0.003(2)
C6 0.020(3) 0.027(3) 0.021(3) -0.001(2) 0.001(2) -0.001(2)
C14 0.030(3) 0.058(4) 0.026(4) -0.012(3) -0.012(3) 0.004(3)
C12 0.024(3) 0.022(3) 0.022(3) -0.001(2) 0.001(2) 0.005(2)
C13 0.025(3) 0.032(3) 0.031(3) 0.000(2) 0.002(3) 0.011(2)
N1 0.017(2) 0.019(2) 0.020(2) 0.0001(17) -0.0031(19) 0.0007(16)
N2 0.019(2) 0.030(2) 0.019(2) 0.001(2) -0.0053(19) -0.0002(19)
N3 0.019(2) 0.020(2) 0.018(2) -0.0046(18) 0.0013(19) 0.0020(18)
N4 0.019(2) 0.025(2) 0.024(3) -0.0055(19) -0.005(2) -0.0018(17)
O1 0.028(2) 0.038(2) 0.040(2) 0.001(2) -0.019(2) -0.0024(17)
O2 0.046(3) 0.050(3) 0.043(3) -0.017(2) -0.012(2) 0.027(2)
O3 0.034(2) 0.040(2) 0.053(3) -0.005(2) -0.025(2) -0.0026(19)
O4 0.042(3) 0.042(2) 0.037(3) -0.018(2) -0.009(2) 0.018(2)
Rh1 0.01446(18) 0.01532(18) 0.01689(19) 0.00046(15) -0.00237(15) -0.00069(14)
Rh2 0.01551(19) 0.01649(18) 0.01532(18) -0.00013(15) -0.00179(16) 0.00108(14)
I1 0.02074(17) 0.02335(17) 0.03193(19) 0.00801(16) -0.00159(15) -0.00461(12)
I2 0.02657(17) 0.01993(16) 0.02079(17) 0.00192(14) 0.00341(14) -0.00084(13)
I3 0.01925(16) 0.01990(16) 0.02177(16) 0.00223(14) 0.00330(14) 0.00094(12)
I4 0.02926(19) 0.02416(17) 0.02055(17) 0.00615(15) 0.00361(16) 0.00516(13)

loop_
_atom_type_symbol
_atom_type_description
_atom_type_scat_dispersion_real
_atom_type_scat_dispersion_imag
_atom_type_scat_source
C C 0.0033 0.0016 'International Tables Vol C Tables 4.2.6.8 and 6.1.1.4'
H H 0 0 'International Tables Vol C Tables 4.2.6.8 and 6.1.1.4'
N N 0.0061 0.0033 'International Tables Vol C Tables 4.2.6.8 and 6.1.1.4'
O O 0.0106 0.006 'International Tables Vol C Tables 4.2.6.8 and 6.1.1.4'
Rh Rh -1.1178 0.9187 'International Tables Vol C Tables 4.2.6.8 and 6.1.1.4'
I I -0.4742 1.8119 'International Tables Vol C Tables 4.2.6.8 and 6.1.1.4'

loop_
_geom_angle_atom_site_label_1
_geom_angle_atom_site_label_2
_geom_angle_atom_site_label_3
_geom_angle
O1 C1 Rh1 176.5(5)
N1 C2 N2 110.9(5)
N1 C2 H2 124.5
N2 C2 H2 124.5
C5 C4 N2 105.9(5)
C5 C4 H4 127
N2 C4 H4 127
C4 C5 N1 109.6(5)
C4 C5 H5 125.2
N1 C5 H5 125.2
N2 C3 H3A 109.5
N2 C3 H3B 109.5
H3A C3 H3B 109.5
N2 C3 H3C 109.5
H3A C3 H3C 109.5
H3B C3 H3C 109.5
O2 C9 C10 122.2(5)
O2 C9 Rh1 119.6(5)
C10 C9 Rh1 118.2(4)
C9 C10 H10A 109.5
C9 C10 H10B 109.5
H10A C10 H10B 109.5
C9 C10 H10C 109.5
H10A C10 H10C 109.5
H10B C10 H10C 109.5
O3 C11 Rh2 177.1(5)
N3 C8 N4 111.1(5)
N3 C8 H8 124.4
N4 C8 H8 124.4
C6 C7 N4 106.6(5)
C6 C7 H7 126.7
N4 C7 H7 126.7
C7 C6 N3 109.9(5)
C7 C6 H6 125.1
N3 C6 H6 125.1
N4 C14 H14A 109.5
N4 C14 H14B 109.5
H14A C14 H14B 109.5
N4 C14 H14C 109.5
H14A C14 H14C 109.5
H14B C14 H14C 109.5
O4 C12 C13 123.4(5)
O4 C12 Rh2 118.2(4)
C13 C12 Rh2 118.4(4)
C12 C13 H13A 109.5
C12 C13 H13B 109.5
H13A C13 H13B 109.5
C12 C13 H13C 109.5
H13A C13 H13C 109.5
H13B C13 H13C 109.5
C2 N1 C5 105.7(5)
C2 N1 Rh1 126.3(3)
C5 N1 Rh1 127.8(4)
C2 N2 C4 107.8(5)
C2 N2 C3 125.7(5)
C4 N2 C3 126.5(5)
C8 N3 C6 105.7(5)
C8 N3 Rh2 127.1(4)
C6 N3 Rh2 126.3(4)
C8 N4 C7 106.7(5)
C8 N4 C14 126.8(5)
C7 N4 C14 126.4(5)
C1 Rh1 C9 93.5(2)
C1 Rh1 N1 175.3(2)
C9 Rh1 N1 91.1(2)
C1 Rh1 I1 86.89(18)
C9 Rh1 I1 89.43(16)
N1 Rh1 I1 92.71(12)
C1 Rh1 I2 86.52(18)
C9 Rh1 I2 90.20(16)
N1 Rh1 I2 93.93(12)
I1 Rh1 I2 173.36(2)
C1 Rh1 I3 88.95(18)
C9 Rh1 I3 177.15(16)
N1 Rh1 I3 86.39(12)
I1 Rh1 I3 92.113(16)
I2 Rh1 I3 88.549(14)
C11 Rh2 C12 93.1(2)
C11 Rh2 N3 173.9(2)
C12 Rh2 N3 92.8(2)
C11 Rh2 I4 88.11(18)
C12 Rh2 I4 89.43(16)
N3 Rh2 I4 90.61(13)
C11 Rh2 I3 89.08(18)
C12 Rh2 I3 91.01(16)
N3 Rh2 I3 92.16(13)
I4 Rh2 I3 177.18(2)
C11 Rh2 I2 86.83(17)
C12 Rh2 I2 177.34(16)
N3 Rh2 I2 87.30(12)
I4 Rh2 I2 93.226(15)
I3 Rh2 I2 86.338(13)
Rh1 I2 Rh2 90.897(14)
Rh2 I3 Rh1 93.279(16)

loop_
_geom_bond_atom_site_label_1
_geom_bond_atom_site_label_2
_geom_bond_distance
C1 O1 1.120(7)
C1 Rh1 1.863(6)
C2 N1 1.323(7)
C2 N2 1.325(7)
C2 H2 0.95
C4 C5 1.342(8)
C4 N2 1.376(7)
C4 H4 0.95
C5 N1 1.373(7)
C5 H5 0.95
C3 N2 1.472(7)
C3 H3A 0.98
C3 H3B 0.98
C3 H3C 0.98
C9 O2 1.194(7)
C9 C10 1.501(9)
C9 Rh1 2.037(6)
C10 H10A 0.98
C10 H10B 0.98
C10 H10C 0.98
C11 O3 1.133(7)
C11 Rh2 1.860(6)
C8 N3 1.321(8)
C8 N4 1.352(7)
C8 H8 0.95
C7 C6 1.346(9)
C7 N4 1.372(8)
C7 H7 0.95
C6 N3 1.371(7)
C6 H6 0.95
C14 N4 1.449(8)
C14 H14A 0.98
C14 H14B 0.98
C14 H14C 0.98
C12 O4 1.174(7)
C12 C13 1.512(8)
C12 Rh2 2.044(5)
C13 H13A 0.98
C13 H13B 0.98
C13 H13C 0.98
N1 Rh1 2.106(4)
N3 Rh2 2.101(5)
Rh1 I1 2.6624(5)
Rh1 I2 2.6797(5)
Rh1 I3 2.9595(5)
Rh2 I4 2.6397(5)
Rh2 I3 2.6796(5)
Rh2 I2 3.0672(5)
